data_1510717
loop_
_publ_author_name
'Will, G.'
'Buschow, K.H.J.'
'Lehmann, V.'

_publ_section_title
;
 Magnetic properties and neutron diffraction of Tb B2
;
_journal_name_full 'Institute of Physics, Conference Series'
_journal_page_first 255
_journal_page_last 261
_journal_volume 37
_journal_year 1978
_chemical_formula_sum 'B2 Ho'
_chemical_name_systematic 'Ho B2'
_space_group_IT_number 191
_symmetry_space_group_name_Hall '-P 6 2'
_symmetry_space_group_name_H-M 'P 6/m m m'
_cell_angle_alpha 90
_cell_angle_beta 90
_cell_angle_gamma 120
_cell_formula_units_Z 1
_cell_length_a 3.281
_cell_length_b 3.281
_cell_length_c 3.813
_cell_volume 35.548
_citation_journal_id_ASTM INPCS8
_cod_data_source_file boron_201.cif
_cod_data_source_block B2Ho1
_cod_original_cell_volume 35.54757
_cod_original_formula_sum 'B2 Ho1'
_cod_database_code 1510717

loop_
_symmetry_equiv_pos_as_xyz
x,y,z
x-y,x,z
-y,x-y,z
-x,-y,z
-x+y,-x,z
y,-x+y,z
-y,-x,-z
x-y,-y,-z
x,x-y,-z
y,x,-z
-x+y,y,-z
-x,-x+y,-z
-x,-y,-z
-x+y,-x,-z
y,-x+y,-z
x,y,-z
x-y,x,-z
-y,x-y,-z
y,x,z
-x+y,y,z
-x,-x+y,z
-y,-x,z
x-y,-y,z
x,x-y,z

loop_
_atom_site_label
_atom_site_type_symbol
_atom_site_fract_x
_atom_site_fract_y
_atom_site_fract_z
_atom_site_occupancy
_atom_site_U_iso_or_equiv
B1 B 0.3333 0.6667 0.5 1 0.0
Ho1 Ho 0 0 0 1 0.0
